data_4064145
loop_
_publ_author_name
'Pelz, Simon'
'Mohr, Fabian'

_publ_section_title
;
 &#x201C;Oxide Route&#x201D; for the Preparation of Mercury(II)
 N-Heterocyclic Carbene Complexes
;
_journal_issue 3
_journal_name_full Organometallics
_journal_page_first 383
_journal_paper_doi 10.1021/om101154z
_journal_volume 30
_journal_year 2011
_chemical_absolute_configuration ad
_chemical_formula_moiety 'C21 H24 Cl2 Hg N2'
_chemical_formula_sum 'C21 H24 Cl2 Hg N2'
_chemical_formula_weight 575.91
_chemical_name_systematic
;
 ? 
;
_space_group_crystal_system monoclinic
_space_group_IT_number 4
_space_group_name_Hall 'P 2yb'
_space_group_name_H-M_alt 'P 1 21 1'
_symmetry_space_group_name_Hall 'P 2yb'
_symmetry_space_group_name_H-M 'P 1 21 1'
_atom_sites_solution_hydrogens geom
_atom_sites_solution_primary direct
_atom_sites_solution_secondary difmap
_audit_creation_date 2010-12-02
_audit_creation_method
;
  Olex2 1.1-alpha
  (compiled Oct 27 2010 19:41:35, GUI svn.r3319)
;
_cell_angle_alpha 90.00
_cell_angle_beta 99.253(4)
_cell_angle_gamma 90.00
_cell_formula_units_Z 2
_cell_length_a 7.9365(4)
_cell_length_b 15.8303(7)
_cell_length_c 8.5548(4)
_cell_measurement_reflns_used 3512
_cell_measurement_temperature 150(2)
_cell_measurement_theta_max 29.2310
_cell_measurement_theta_min 3.2441
_cell_volume 1060.82(9)
_computing_cell_refinement
;
CrysAlisPro, Oxford Diffraction Ltd.,
Version 1.171.33.55 (release 05-01-2010 CrysAlis171 .NET)
(compiled Jan  5 2010,16:28:46)
;
_computing_data_collection
;
CrysAlisPro, Oxford Diffraction Ltd.,
Version 1.171.33.55 (release 05-01-2010 CrysAlis171 .NET)
(compiled Jan  5 2010,16:28:46)
;
_computing_data_reduction
;
CrysAlisPro, Oxford Diffraction Ltd.,
Version 1.171.33.55 (release 05-01-2010 CrysAlis171 .NET)
(compiled Jan  5 2010,16:28:46)
;
_computing_molecular_graphics
;
O. V. Dolomanov, L. J. Bourhis, R. J. Gildea, J. A. K. Howard and H. Puschmann,
OLEX2: a complete structure solution, refinement and analysis program.
J. Appl. Cryst. (2009). 42, 339-341.
;
_computing_publication_material
;
O. V. Dolomanov, L. J. Bourhis, R. J. Gildea, J. A. K. Howard and H. Puschmann,
OLEX2: a complete structure solution, refinement and analysis program.
J. Appl. Cryst. (2009). 42, 339-341.
;
_computing_structure_refinement 'SHELXL-97 (Sheldrick, 1997)'
_computing_structure_solution 'A short history of SHELX (Sheldrick, 2007)'
_diffrn_ambient_temperature 150
_diffrn_detector_area_resol_mean 16.2705
_diffrn_measured_fraction_theta_full 0.997
_diffrn_measured_fraction_theta_max 0.849
_diffrn_measurement_details
;
  1 omega  -49.00    0.00   1.0000   14.0000
omega____ theta____ kappa____ phi______ frames
    -       17.9787  -37.0000   60.0000 49

  2 omega  -45.00   51.00   1.0000   14.0000
omega____ theta____ kappa____ phi______ frames
    -      -19.6975   37.0000    0.0000 96

  3 omega  -58.00  -32.00   1.0000   14.0000
omega____ theta____ kappa____ phi______ frames
    -      -19.6975  179.0000  -60.0000 26

  4 omega  -75.00  -37.00   1.0000   14.0000
omega____ theta____ kappa____ phi______ frames
    -      -19.6975  179.0000   30.0000 38

  5 omega  -96.00  -67.00   1.0000   14.0000
omega____ theta____ kappa____ phi______ frames
    -      -19.6975  179.0000  -90.0000 29
;
_diffrn_measurement_device_type 'Xcalibur, Eos, Gemini ultra'
_diffrn_measurement_method '\w scans'
_diffrn_orient_matrix_UB_11 0.0337950000
_diffrn_orient_matrix_UB_12 -0.0415496000
_diffrn_orient_matrix_UB_13 0.0030226000
_diffrn_orient_matrix_UB_21 0.0197418000
_diffrn_orient_matrix_UB_22 0.0051404000
_diffrn_orient_matrix_UB_23 -0.0774195000
_diffrn_orient_matrix_UB_31 0.0817030000
_diffrn_orient_matrix_UB_32 0.0159355000
_diffrn_orient_matrix_UB_33 0.0323967000
_diffrn_radiation_monochromator graphite
_diffrn_radiation_source 'Enhance (Mo) X-ray Source'
_diffrn_radiation_type 'Mo K\a'
_diffrn_radiation_wavelength 0.7107
_diffrn_reflns_av_R_equivalents 0.0286
_diffrn_reflns_av_unetI/netI 0.0510
_diffrn_reflns_limit_h_max 10
_diffrn_reflns_limit_h_min -6
_diffrn_reflns_limit_k_max 21
_diffrn_reflns_limit_k_min -21
_diffrn_reflns_limit_l_max 10
_diffrn_reflns_limit_l_min -11
_diffrn_reflns_number 5046
_diffrn_reflns_theta_full 25.05
_diffrn_reflns_theta_max 29.30
_diffrn_reflns_theta_min 3.25
_exptl_absorpt_coefficient_mu 7.513
_exptl_absorpt_correction_T_max 1.00000
_exptl_absorpt_correction_T_min 0.39289
_exptl_absorpt_correction_type multi-scan
_exptl_absorpt_process_details
;
CrysAlisPro, Oxford Diffraction Ltd.,
Version 1.171.33.55 (release 05-01-2010 CrysAlis171 .NET)
(compiled Jan  5 2010,16:28:46)
Empirical absorption correction using spherical harmonics,
 implemented in SCALE3 ABSPACK scaling algorithm.
;
_exptl_crystal_colour_primary colourless
_exptl_crystal_density_diffrn 1.803
_exptl_crystal_density_method 'not measured'
_exptl_crystal_description plate
_exptl_crystal_F_000 556
_exptl_crystal_size_max 0.11
_exptl_crystal_size_mid 0.05
_exptl_crystal_size_min 0.02
_refine_diff_density_max 0.996
_refine_diff_density_min -1.086
_refine_diff_density_rms 0.138
_refine_ls_abs_structure_details 'Flack H D (1983), Acta Cryst. A39, 876-881'
_refine_ls_abs_structure_Flack 0.238(9)
_refine_ls_extinction_method none
_refine_ls_goodness_of_fit_ref 0.980
_refine_ls_hydrogen_treatment constr
_refine_ls_matrix_type full
_refine_ls_number_parameters 241
_refine_ls_number_reflns 3480
_refine_ls_number_restraints 1
_refine_ls_restrained_S_all 0.980
_refine_ls_R_factor_all 0.0343
_refine_ls_R_factor_gt 0.0288
_refine_ls_shift/su_max 0.011
_refine_ls_shift/su_mean 0.000
_refine_ls_structure_factor_coef Fsqd
_refine_ls_weighting_details 'calc w=1/[\s^2^(Fo^2^)+(0.0328P)^2^+0.0000P] where P=(Fo^2^+2Fc^2^)/3'
_refine_ls_weighting_scheme calc
_refine_ls_wR_factor_gt 0.0620
_refine_ls_wR_factor_ref 0.0631
_reflns_number_gt 3075
_reflns_number_total 3480
_reflns_threshold_expression >2sigma(I)
_cod_data_source_file om101154z_si_001.cif
_cod_data_source_block sp3_2
_cod_database_code 4064145
_chemical_oxdiff_formula C21H24N2Cl2Hg1
_reflns_odcompleteness_completeness 99.73
_reflns_odcompleteness_iscentric 1
_reflns_odcompleteness_theta 26.32

loop_
_space_group_symop_id
_space_group_symop_operation_xyz
1 'x, y, z'
2 '-x, y+1/2, -z'

loop_
_atom_site_label
_atom_site_type_symbol
_atom_site_fract_x
_atom_site_fract_y
_atom_site_fract_z
_atom_site_U_iso_or_equiv
_atom_site_adp_type
_atom_site_occupancy
_atom_site_symmetry_multiplicity
_atom_site_calc_flag
_atom_site_refinement_flags
Hg1 Hg 0.03980(3) 0.25012(3) 0.04937(3) 0.01919(7) Uani 1 1 d .
Cl2 Cl -0.2027(2) 0.31470(15) -0.1412(2) 0.0293(5) Uani 1 1 d .
Cl1 Cl 0.1983(2) 0.19530(13) -0.1360(2) 0.0268(4) Uani 1 1 d .
C1 C -0.0023(8) 0.2610(7) 0.2828(7) 0.017(2) Uani 1 1 d .
N2 N 0.0413(8) 0.3213(4) 0.3895(7) 0.0186(13) Uani 1 1 d .
C12 C -0.1113(10) 0.2292(6) 0.4999(8) 0.028(3) Uani 1 1 d .
H12 H -0.1725 0.2012 0.5715 0.034 Uiso 1 1 calc R
C11 C -0.0256(10) 0.3020(6) 0.5247(9) 0.0245(19) Uani 1 1 d .
H11 H -0.0129 0.3347 0.6189 0.029 Uiso 1 1 calc R
N1 N -0.0932(7) 0.2026(4) 0.3484(7) 0.0208(14) Uani 1 1 d .
C3 C 0.0724(12) 0.4618(6) 0.2846(11) 0.022(2) Uani 1 1 d .
C20 C 0.1079(11) 0.0528(8) 0.3434(13) 0.038(3) Uani 1 1 d .
H20A H 0.1543 -0.0037 0.3311 0.057 Uiso 1 1 calc R
H20C H 0.1121 0.0651 0.4562 0.057 Uiso 1 1 calc R
H20B H 0.1760 0.0947 0.2968 0.057 Uiso 1 1 calc R
C14 C -0.0754(11) 0.0565(7) 0.2601(10) 0.025(2) Uani 1 1 d .
C6 C 0.4109(9) 0.4658(6) 0.4340(9) 0.0246(18) Uani 1 1 d .
H6 H 0.5262 0.4674 0.4856 0.030 Uiso 1 1 calc R
C2 C 0.1443(9) 0.3938(5) 0.3722(9) 0.0161(15) Uani 1 1 d .
C8 C -0.1124(11) 0.4608(7) 0.2048(13) 0.029(2) Uani 1 1 d .
H8A H -0.1278 0.4178 0.1213 0.043 Uiso 1 1 calc R
H8C H -0.1431 0.5164 0.1583 0.043 Uiso 1 1 calc R
H8B H -0.1859 0.4476 0.2833 0.043 Uiso 1 1 calc R
C15 C -0.1545(11) -0.0101(5) 0.1778(11) 0.0244(19) Uani 1 1 d .
H15 H -0.0909 -0.0605 0.1711 0.029 Uiso 1 1 calc R
C17 C -0.4135(9) 0.0661(6) 0.1155(9) 0.0242(18) Uani 1 1 d .
H17 H -0.5306 0.0681 0.0695 0.029 Uiso 1 1 calc R
C4 C 0.1771(9) 0.5312(5) 0.2695(9) 0.0233(17) Uani 1 1 d .
H4 H 0.1315 0.5777 0.2063 0.028 Uiso 1 1 calc R
C7 C 0.3140(9) 0.3945(5) 0.4518(9) 0.0201(16) Uani 1 1 d .
C18 C -0.3408(9) 0.1367(5) 0.1911(9) 0.0211(17) Uani 1 1 d .
C16 C -0.3230(9) -0.0080(5) 0.1035(9) 0.0220(17) Uani 1 1 d .
C13 C -0.1716(9) 0.1295(5) 0.2658(9) 0.0196(16) Uani 1 1 d .
C5 C 0.3463(10) 0.5343(6) 0.3442(10) 0.0256(19) Uani 1 1 d .
C21 C -0.4070(11) -0.0823(6) 0.0114(10) 0.0301(19) Uani 1 1 d .
H21A H -0.3825 -0.0804 -0.0973 0.045 Uiso 1 1 calc R
H21C H -0.5307 -0.0797 0.0094 0.045 Uiso 1 1 calc R
H21B H -0.3623 -0.1350 0.0621 0.045 Uiso 1 1 calc R
C19 C -0.4374(10) 0.2177(6) 0.1972(10) 0.036(2) Uani 1 1 d .
H19C H -0.4204 0.2389 0.3062 0.053 Uiso 1 1 calc R
H19B H -0.5593 0.2075 0.1613 0.053 Uiso 1 1 calc R
H19A H -0.3959 0.2595 0.1280 0.053 Uiso 1 1 calc R
C10 C 0.3850(10) 0.3189(6) 0.5497(10) 0.033(2) Uani 1 1 d .
H10B H 0.3322 0.3156 0.6455 0.049 Uiso 1 1 calc R
H10C H 0.5089 0.3251 0.5795 0.049 Uiso 1 1 calc R
H10A H 0.3598 0.2672 0.4873 0.049 Uiso 1 1 calc R
C9 C 0.4567(11) 0.6097(6) 0.3242(12) 0.036(2) Uani 1 1 d .
H9C H 0.4841 0.6396 0.4253 0.055 Uiso 1 1 calc R
H9B H 0.3953 0.6477 0.2443 0.055 Uiso 1 1 calc R
H9A H 0.5625 0.5907 0.2899 0.055 Uiso 1 1 calc R

loop_
_atom_site_aniso_label
_atom_site_aniso_U_11
_atom_site_aniso_U_22
_atom_site_aniso_U_33
_atom_site_aniso_U_23
_atom_site_aniso_U_13
_atom_site_aniso_U_12
Hg1 0.02451(12) 0.01876(12) 0.01504(11) -0.0030(3) 0.00542(8) -0.0065(2)
Cl2 0.0239(9) 0.0432(13) 0.0202(9) 0.0005(10) 0.0017(7) 0.0101(9)
Cl1 0.0279(10) 0.0290(11) 0.0250(9) -0.0023(9) 0.0093(7) 0.0047(9)
C1 0.017(3) 0.025(6) 0.011(3) 0.005(4) 0.002(2) 0.002(4)
N2 0.021(3) 0.017(3) 0.017(3) -0.001(3) 0.001(2) 0.003(3)
C12 0.026(4) 0.042(8) 0.018(3) 0.005(4) 0.007(3) -0.001(4)
C11 0.024(4) 0.039(6) 0.012(4) -0.006(4) 0.008(3) 0.001(4)
N1 0.020(3) 0.023(4) 0.019(3) 0.001(3) -0.002(2) -0.007(3)
C3 0.023(5) 0.020(5) 0.022(5) -0.006(4) 0.002(4) -0.001(4)
C20 0.016(5) 0.044(7) 0.051(8) 0.002(6) -0.004(5) 0.008(5)
C14 0.023(5) 0.032(6) 0.018(5) 0.008(4) -0.005(3) -0.006(4)
C6 0.018(4) 0.031(5) 0.024(4) -0.010(4) 0.003(3) -0.005(4)
C2 0.021(4) 0.011(4) 0.016(4) -0.001(3) 0.003(3) -0.001(3)
C8 0.021(5) 0.026(6) 0.039(6) 0.000(5) 0.004(4) 0.001(4)
C15 0.027(5) 0.016(4) 0.030(5) 0.011(4) 0.003(3) 0.002(4)
C17 0.015(4) 0.034(5) 0.022(4) 0.002(4) -0.003(3) -0.009(4)
C4 0.024(4) 0.023(4) 0.021(4) -0.003(4) 0.000(3) 0.001(4)
C7 0.023(4) 0.020(4) 0.018(4) -0.006(3) 0.007(3) 0.002(3)
C18 0.020(4) 0.020(4) 0.024(4) -0.002(4) 0.007(3) -0.002(3)
C16 0.020(4) 0.021(4) 0.025(4) -0.003(4) 0.002(3) -0.012(3)
C13 0.019(4) 0.020(4) 0.021(4) 0.002(3) 0.004(3) -0.002(3)
C5 0.024(4) 0.029(5) 0.025(4) -0.007(4) 0.011(3) -0.006(4)
C21 0.033(5) 0.021(4) 0.035(5) 0.006(4) 0.002(4) -0.007(4)
C19 0.029(4) 0.033(5) 0.044(5) -0.003(4) 0.006(4) 0.003(4)
C10 0.031(4) 0.037(5) 0.029(5) 0.010(4) -0.001(3) 0.000(4)
C9 0.038(5) 0.024(5) 0.049(6) -0.008(5) 0.011(4) -0.012(4)

loop_
_atom_type_symbol
_atom_type_description
_atom_type_scat_dispersion_real
_atom_type_scat_dispersion_imag
_atom_type_scat_source
C C 0.0033 0.0016 'International Tables Vol C Tables 4.2.6.8 and 6.1.1.4'
H H 0.0000 0.0000 'International Tables Vol C Tables 4.2.6.8 and 6.1.1.4'
N N 0.0061 0.0033 'International Tables Vol C Tables 4.2.6.8 and 6.1.1.4'
Hg Hg -2.3894 9.2266 'International Tables Vol C Tables 4.2.6.8 and 6.1.1.4'
Cl Cl 0.1484 0.1585 'International Tables Vol C Tables 4.2.6.8 and 6.1.1.4'

loop_
_geom_angle_atom_site_label_1
_geom_angle_atom_site_label_2
_geom_angle_atom_site_label_3
_geom_angle
Cl1 Hg1 Cl2 98.57(6)
C1 Hg1 Cl2 111.2(2)
C1 Hg1 Cl1 149.9(2)
C1 N2 C11 108.9(7)
C1 N2 C2 126.6(6)
C1 N1 C12 108.8(7)
C1 N1 C13 124.2(6)
N2 C1 Hg1 130.8(7)
N2 C1 N1 107.7(6)
N2 C11 H11 125.9
C12 C11 N2 108.2(7)
C12 C11 H11 125.9
C12 N1 C13 126.7(6)
C11 N2 C2 124.5(7)
C11 C12 H12 126.8
C11 C12 N1 106.4(7)
N1 C1 Hg1 121.4(7)
N1 C12 H12 126.8
C3 C2 N2 119.3(7)
C3 C2 C7 122.4(8)
C3 C8 H8A 109.5
C3 C8 H8C 109.5
C3 C8 H8B 109.5
C3 C4 H4 119.0
H20A C20 H20C 109.5
H20A C20 H20B 109.5
H20C C20 H20B 109.5
C14 C20 H20A 109.5
C14 C20 H20C 109.5
C14 C20 H20B 109.5
C14 C15 H15 118.4
C14 C15 C16 123.3(8)
C14 C13 N1 119.2(7)
C14 C13 C18 123.0(8)
C6 C7 C2 117.2(8)
C6 C7 C10 122.6(7)
C6 C5 C4 118.2(7)
C6 C5 C9 121.0(7)
C2 C3 C8 121.5(9)
C2 C3 C4 117.6(8)
C2 C7 C10 120.2(7)
H8A C8 H8C 109.5
H8A C8 H8B 109.5
H8C C8 H8B 109.5
C15 C14 C20 122.7(10)
C15 C14 C13 116.8(8)
C15 C16 C17 117.3(7)
C15 C16 C21 122.2(8)
C17 C18 C13 116.8(7)
C17 C18 C19 122.3(7)
C17 C16 C21 120.5(7)
C4 C3 C8 120.9(9)
C4 C5 C9 120.8(8)
C7 C6 H6 118.7
C7 C2 N2 118.2(7)
C7 C10 H10B 109.5
C7 C10 H10C 109.5
C7 C10 H10A 109.5
C18 C17 H17 118.6
C18 C17 C16 122.7(7)
C18 C13 N1 117.8(7)
C18 C19 H19C 109.5
C18 C19 H19B 109.5
C18 C19 H19A 109.5
C16 C15 H15 118.4
C16 C17 H17 118.6
C16 C21 H21A 109.5
C16 C21 H21C 109.5
C16 C21 H21B 109.5
C13 C14 C20 120.5(10)
C13 C18 C19 120.9(7)
C5 C6 H6 118.7
C5 C6 C7 122.5(7)
C5 C4 C3 122.0(8)
C5 C4 H4 119.0
C5 C9 H9C 109.5
C5 C9 H9B 109.5
C5 C9 H9A 109.5
H21A C21 H21C 109.5
H21A C21 H21B 109.5
H21C C21 H21B 109.5
H19C C19 H19B 109.5
H19C C19 H19A 109.5
H19B C19 H19A 109.5
H10B C10 H10C 109.5
H10B C10 H10A 109.5
H10C C10 H10A 109.5
H9C C9 H9B 109.5
H9C C9 H9A 109.5
H9B C9 H9A 109.5

loop_
_geom_bond_atom_site_label_1
_geom_bond_atom_site_label_2
_geom_bond_distance
Hg1 Cl2 2.5296(19)
Hg1 Cl1 2.3436(17)
Hg1 C1 2.084(6)
C1 N2 1.328(11)
C1 N1 1.350(11)
N2 C11 1.382(9)
N2 C2 1.431(10)
C12 H12 0.9500
C12 C11 1.338(13)
C12 N1 1.391(9)
C11 H11 0.9500
N1 C13 1.444(10)
C3 C2 1.380(11)
C3 C8 1.515(12)
C3 C4 1.396(13)
C20 H20A 0.9800
C20 H20C 0.9800
C20 H20B 0.9800
C20 C14 1.515(12)
C14 C15 1.364(13)
C14 C13 1.390(13)
C6 H6 0.9500
C6 C7 1.388(11)
C6 C5 1.380(12)
C2 C7 1.409(10)
C8 H8A 0.9800
C8 H8C 0.9800
C8 H8B 0.9800
C15 H15 0.9500
C15 C16 1.386(11)
C17 H17 0.9500
C17 C18 1.371(11)
C17 C16 1.389(12)
C4 H4 0.9500
C4 C5 1.392(11)
C7 C10 1.516(11)
C18 C13 1.396(10)
C18 C19 1.499(12)
C16 C21 1.509(11)
C5 C9 1.506(11)
C21 H21A 0.9800
C21 H21C 0.9800
C21 H21B 0.9800
C19 H19C 0.9800
C19 H19B 0.9800
C19 H19A 0.9800
C10 H10B 0.9800
C10 H10C 0.9800
C10 H10A 0.9800
C9 H9C 0.9800
C9 H9B 0.9800
C9 H9A 0.9800
